data_4037803
loop_
_publ_author_name
'Rzeigui, Maha'
'Traikia, Mounir'
'Jouffret, Laurent'
'Kriznik, Alexandre'
'Khiari, Jameleddine'
'Roy, Olivier'
'Taillefumier, Claude'

_publ_section_title
;
 Strengthening Peptoid Helicity through Sequence Site-Specific Positioning
 of Amide Cis-Inducing <i>Nt</i>Bu monomers.
;
_journal_name_full 'The Journal of organic chemistry'
_journal_paper_doi 10.1021/acs.joc.9b02916
_journal_year 2019
_chemical_formula_sum 'C48 H91 N5 O9'
_chemical_formula_weight 882.25
_space_group_crystal_system orthorhombic
_space_group_IT_number 19
_space_group_name_Hall 'P 2ac 2ab'
_space_group_name_H-M_alt 'P 21 21 21'
_atom_sites_solution_hydrogens geom
_audit_creation_method SHELXL-2018/3
_cell_angle_alpha 90
_cell_angle_beta 90
_cell_angle_gamma 90
_cell_formula_units_Z 4
_cell_length_a 13.584(3)
_cell_length_b 16.196(4)
_cell_length_c 24.572(6)
_cell_measurement_reflns_used 1467
_cell_measurement_temperature 173(2)
_cell_measurement_theta_max 29.98
_cell_measurement_theta_min 2.98
_cell_volume 5406(2)
_computing_cell_refinement 'Bruker SAINT'
_computing_data_collection 'Bruker APEX2'
_computing_data_reduction 'Bruker SAINT'
_computing_molecular_graphics 'Bruker SHELXTL'
_computing_publication_material 'Bruker SHELXTL'
_computing_structure_refinement 'SHELXL-2018/3 (Sheldrick, 2018)'
_computing_structure_solution 'SHELXT 2014/5 (Sheldrick, 2014)'
_diffrn_ambient_temperature 173(2)
_diffrn_measured_fraction_theta_full 0.987
_diffrn_measured_fraction_theta_max 0.929
_diffrn_measurement_device_type 'Bruker APEX-II CCD'
_diffrn_measurement_method '\f and \w scans'
_diffrn_radiation_type MoK\a
_diffrn_radiation_wavelength 0.71073
_diffrn_reflns_av_R_equivalents 0.2410
_diffrn_reflns_av_unetI/netI 0.1785
_diffrn_reflns_Laue_measured_fraction_full 0.987
_diffrn_reflns_Laue_measured_fraction_max 0.929
_diffrn_reflns_limit_h_max 16
_diffrn_reflns_limit_h_min -16
_diffrn_reflns_limit_k_max 19
_diffrn_reflns_limit_k_min -20
_diffrn_reflns_limit_l_max 30
_diffrn_reflns_limit_l_min -29
_diffrn_reflns_number 168113
_diffrn_reflns_point_group_measured_fraction_full 0.974
_diffrn_reflns_point_group_measured_fraction_max 0.901
_diffrn_reflns_theta_full 25.242
_diffrn_reflns_theta_max 26.190
_diffrn_reflns_theta_min 2.125
_diffrn_source molybdene
_exptl_absorpt_coefficient_mu 0.074
_exptl_absorpt_correction_T_max 1.0000
_exptl_absorpt_correction_T_min 0.8273
_exptl_absorpt_correction_type numerical
_exptl_absorpt_process_details 'Bruker (2001). SADABS. Bruker AXS Inc., Madison, Wisconsin, USA.'
_exptl_crystal_colour colorless
_exptl_crystal_density_diffrn 1.084
_exptl_crystal_description block
_exptl_crystal_F_000 1944
_exptl_crystal_size_max 0.428
_exptl_crystal_size_mid 0.111
_exptl_crystal_size_min 0.100
_refine_diff_density_max 0.308
_refine_diff_density_min -0.323
_refine_diff_density_rms 0.090
_refine_ls_abs_structure_details
;
 Flack x determined using 1809 quotients [(I+)-(I-)]/[(I+)+(I-)]
 (Parsons, Flack and Wagner, Acta Cryst. B69 (2013) 249-259).
;
_refine_ls_abs_structure_Flack 0.0(10)
_refine_ls_extinction_coef 0.0192(17)
_refine_ls_extinction_expression Fc^*^=kFc[1+0.001xFc^2^\l^3^/sin(2\q)]^-1/4^
_refine_ls_extinction_method 'SHELXL-2018/3 (Sheldrick 2018)'
_refine_ls_goodness_of_fit_ref 1.015
_refine_ls_hydrogen_treatment constr
_refine_ls_matrix_type full
_refine_ls_number_parameters 585
_refine_ls_number_reflns 9785
_refine_ls_number_restraints 0
_refine_ls_restrained_S_all 1.015
_refine_ls_R_factor_all 0.1800
_refine_ls_R_factor_gt 0.0655
_refine_ls_shift/su_max 0.000
_refine_ls_shift/su_mean 0.000
_refine_ls_structure_factor_coef Fsqd
_refine_ls_weighting_details 'w=1/[\s^2^(Fo^2^)+(0.0882P)^2^] where P=(Fo^2^+2Fc^2^)/3'
_refine_ls_weighting_scheme calc
_refine_ls_wR_factor_gt 0.1390
_refine_ls_wR_factor_ref 0.1808
_reflns_Friedel_coverage 0.759
_reflns_Friedel_fraction_full 0.958
_reflns_Friedel_fraction_max 0.867
_reflns_number_gt 5196
_reflns_number_total 9785
_reflns_threshold_expression 'I > 2\s(I)'
_cod_data_source_file jo9b02916_si_002.cif
_cod_data_source_block MR108
_cod_database_code 4037803
_shelx_shelxl_version_number 2018/3
_shelx_space_group_comment
;
The symmetry employed for this shelxl refinement is uniquely defined
by the following loop, which should always be used as a source of
symmetry information in preference to the above space-group names.
They are only intended as comments.
;
_shelx_estimated_absorpt_t_min 0.969
_shelx_estimated_absorpt_t_max 0.993

loop_
_space_group_symop_operation_xyz
'x, y, z'
'x+1/2, -y+1/2, -z'
'-x, y+1/2, -z+1/2'
'-x+1/2, -y, z+1/2'

loop_
_atom_site_label
_atom_site_type_symbol
_atom_site_fract_x
_atom_site_fract_y
_atom_site_fract_z
_atom_site_U_iso_or_equiv
_atom_site_adp_type
_atom_site_occupancy
_atom_site_site_symmetry_order
_atom_site_calc_flag
_atom_site_refinement_flags_posn
_atom_site_refinement_flags_adp
O1 O 0.7540(3) 0.2650(2) 0.39623(15) 0.0314(10) Uani 1 1 d . .
O2 O 0.8156(3) 0.3928(2) 0.40764(16) 0.0361(10) Uani 1 1 d . .
O3 O 0.4459(3) 0.7462(2) 0.19355(14) 0.0363(10) Uani 1 1 d . .
O4 O 0.4229(3) 0.8789(2) 0.31633(17) 0.0387(11) Uani 1 1 d . .
O5 O 0.6670(4) 1.0049(3) 0.28729(18) 0.0500(12) Uani 1 1 d . .
O6 O 0.7189(3) 0.6668(2) 0.22572(16) 0.0361(10) Uani 1 1 d . .
O7 O 0.6271(3) 0.5875(2) 0.35175(14) 0.0298(10) Uani 1 1 d . .
O8 O 0.8220(6) 0.9168(7) 0.0279(3) 0.163(4) Uani 1 1 d . .
O9 O 0.8936(4) 0.9157(4) 0.1081(2) 0.0708(15) Uani 1 1 d . .
N1 N 0.6245(3) 0.4605(3) 0.39039(17) 0.0226(11) Uani 1 1 d . .
N2 N 0.7488(3) 0.5456(3) 0.26888(17) 0.0260(11) Uani 1 1 d . .
N3 N 0.5365(3) 0.6283(3) 0.19128(17) 0.0261(11) Uani 1 1 d . .
N4 N 0.4061(3) 0.7419(3) 0.30025(17) 0.0277(11) Uani 1 1 d . .
N5 N 0.6256(4) 0.8759(3) 0.31547(19) 0.0322(12) Uani 1 1 d . .
C1 C 0.9273(5) 0.2463(5) 0.3700(3) 0.0492(18) Uani 1 1 d . .
H9 H 0.904405 0.238577 0.332480 0.074 Uiso 1 1 calc R U
H10 H 0.985803 0.212186 0.376233 0.074 Uiso 1 1 calc R U
H1 H 0.943819 0.304507 0.375823 0.074 Uiso 1 1 calc R U
C2 C 0.8469(4) 0.2210(3) 0.4090(2) 0.0333(15) Uani 1 1 d . .
C3 C 0.7491(5) 0.3466(3) 0.3982(2) 0.0269(14) Uani 1 1 d . .
C4 C 0.6438(4) 0.3727(3) 0.3852(2) 0.0269(14) Uani 1 1 d . .
H11 H 0.628365 0.355613 0.347459 0.032 Uiso 1 1 calc R U
H12 H 0.598615 0.342505 0.409739 0.032 Uiso 1 1 calc R U
C5 C 0.6492(4) 0.5142(4) 0.3501(2) 0.0239(13) Uani 1 1 d . .
C6 C 0.7042(4) 0.4793(3) 0.3007(2) 0.0236(13) Uani 1 1 d . .
H13 H 0.756103 0.440853 0.313182 0.028 Uiso 1 1 calc R U
H70 H 0.657709 0.448037 0.277526 0.028 Uiso 1 1 calc R U
C7 C 0.6900(4) 0.5985(4) 0.2404(2) 0.0256(14) Uani 1 1 d . .
C8 C 0.5892(4) 0.5671(3) 0.2238(2) 0.0274(14) Uani 1 1 d . .
H27 H 0.596714 0.515666 0.202402 0.033 Uiso 1 1 calc R U
H69 H 0.550367 0.554003 0.256760 0.033 Uiso 1 1 calc R U
C9 C 0.4802(4) 0.6848(4) 0.2166(2) 0.0280(14) Uani 1 1 d . .
C10 C 0.4530(4) 0.6700(3) 0.2765(2) 0.0274(14) Uani 1 1 d . .
H28 H 0.407824 0.622176 0.279025 0.033 Uiso 1 1 calc R U
H29 H 0.513238 0.656618 0.297389 0.033 Uiso 1 1 calc R U
C11 C 0.4601(4) 0.8112(4) 0.3068(2) 0.0293(14) Uani 1 1 d . .
C12 C 0.5721(4) 0.8010(3) 0.3041(2) 0.0301(14) Uani 1 1 d . .
H30 H 0.592259 0.758138 0.330593 0.036 Uiso 1 1 calc R U
H31 H 0.590289 0.781206 0.267340 0.036 Uiso 1 1 calc R U
C13 C 0.6602(5) 0.8919(4) 0.3720(2) 0.0393(16) Uani 1 1 d . .
H46 H 0.666887 0.953117 0.375512 0.047 Uiso 1 1 calc R U
C14 C 0.7634(5) 0.8554(4) 0.3827(3) 0.0429(17) Uani 1 1 d . .
C15 C 0.8370(6) 0.8973(5) 0.3461(3) 0.065(2) Uani 1 1 d . .
H45 H 0.903629 0.879262 0.355770 0.097 Uiso 1 1 calc R U
H2 H 0.831971 0.957289 0.350532 0.097 Uiso 1 1 calc R U
H44 H 0.823389 0.882629 0.308134 0.097 Uiso 1 1 calc R U
C16 C 0.8196(5) 0.1314(4) 0.4012(3) 0.055(2) Uani 1 1 d . .
H3 H 0.764394 0.117481 0.425233 0.082 Uiso 1 1 calc R U
H4 H 0.876228 0.096471 0.410142 0.082 Uiso 1 1 calc R U
H5 H 0.800343 0.122150 0.363286 0.082 Uiso 1 1 calc R U
C17 C 0.8733(6) 0.2377(4) 0.4677(2) 0.0519(19) Uani 1 1 d . .
H6 H 0.894639 0.295191 0.471539 0.078 Uiso 1 1 calc R U
H7 H 0.926845 0.200784 0.478795 0.078 Uiso 1 1 calc R U
H8 H 0.815642 0.227921 0.490736 0.078 Uiso 1 1 calc R U
C18 C 0.8517(4) 0.5697(3) 0.2800(2) 0.0272(14) Uani 1 1 d . .
H26 H 0.856802 0.629205 0.269600 0.033 Uiso 1 1 calc R U
C19 C 0.8764(5) 0.5660(4) 0.3400(2) 0.0365(15) Uani 1 1 d . .
H14 H 0.823627 0.592331 0.360932 0.055 Uiso 1 1 calc R U
H16 H 0.938485 0.595163 0.346562 0.055 Uiso 1 1 calc R U
H15 H 0.883028 0.508275 0.351245 0.055 Uiso 1 1 calc R U
C20 C 0.9250(4) 0.5231(4) 0.2426(2) 0.0369(16) Uani 1 1 d . .
C21 C 0.8997(5) 0.5412(5) 0.1829(3) 0.055(2) Uani 1 1 d . .
H17 H 0.896725 0.601103 0.177330 0.083 Uiso 1 1 calc R U
H18 H 0.835710 0.516721 0.174082 0.083 Uiso 1 1 calc R U
H19 H 0.950448 0.517520 0.159312 0.083 Uiso 1 1 calc R U
C22 C 1.0288(5) 0.5552(4) 0.2536(3) 0.0504(18) Uani 1 1 d . .
H22 H 1.073736 0.534524 0.225541 0.076 Uiso 1 1 calc R U
H21 H 1.050856 0.535866 0.289424 0.076 Uiso 1 1 calc R U
H20 H 1.028529 0.615665 0.253052 0.076 Uiso 1 1 calc R U
C23 C 0.9220(5) 0.4298(4) 0.2514(3) 0.0496(19) Uani 1 1 d . .
H25 H 0.856593 0.408825 0.241795 0.074 Uiso 1 1 calc R U
H23 H 0.935781 0.417471 0.289678 0.074 Uiso 1 1 calc R U
H24 H 0.971679 0.403308 0.228353 0.074 Uiso 1 1 calc R U
C24 C 0.6303(5) 0.9364(4) 0.2777(3) 0.0362(15) Uani 1 1 d . .
C25 C 0.5912(5) 0.9183(4) 0.2221(2) 0.0378(16) Uani 1 1 d . .
H34 H 0.595842 0.968079 0.199521 0.057 Uiso 1 1 calc R U
H33 H 0.522263 0.901098 0.224781 0.057 Uiso 1 1 calc R U
H32 H 0.630031 0.873955 0.205485 0.057 Uiso 1 1 calc R U
C26 C 0.5828(6) 0.8657(5) 0.4131(3) 0.059(2) Uani 1 1 d . .
H35 H 0.517931 0.885158 0.401244 0.088 Uiso 1 1 calc R U
H37 H 0.598390 0.889626 0.448728 0.088 Uiso 1 1 calc R U
H36 H 0.582001 0.805314 0.415996 0.088 Uiso 1 1 calc R U
C27 C 0.7933(7) 0.8779(6) 0.4421(3) 0.075(3) Uani 1 1 d . .
H40 H 0.754802 0.844635 0.467724 0.112 Uiso 1 1 calc R U
H39 H 0.780499 0.936605 0.448615 0.112 Uiso 1 1 calc R U
H38 H 0.863585 0.866580 0.447329 0.112 Uiso 1 1 calc R U
C28 C 0.7696(6) 0.7634(4) 0.3770(4) 0.071(3) Uani 1 1 d . .
H41 H 0.759529 0.748134 0.338766 0.106 Uiso 1 1 calc R U
H43 H 0.718702 0.737434 0.399450 0.106 Uiso 1 1 calc R U
H42 H 0.834647 0.744486 0.388881 0.106 Uiso 1 1 calc R U
C29 C 0.2990(4) 0.7451(4) 0.3073(2) 0.0347(15) Uani 1 1 d . .
H59 H 0.281661 0.805064 0.307385 0.042 Uiso 1 1 calc R U
C30 C 0.2447(5) 0.7081(4) 0.2582(3) 0.0457(18) Uani 1 1 d . .
H47 H 0.274029 0.729017 0.224506 0.069 Uiso 1 1 calc R U
H48 H 0.175075 0.723850 0.259685 0.069 Uiso 1 1 calc R U
H49 H 0.250243 0.647770 0.259161 0.069 Uiso 1 1 calc R U
C31 C 0.2655(5) 0.7116(4) 0.3634(3) 0.0466(18) Uani 1 1 d . .
C32 C 0.3183(7) 0.7594(6) 0.4084(3) 0.077(3) Uani 1 1 d . .
H51 H 0.388075 0.743901 0.408825 0.116 Uiso 1 1 calc R U
H52 H 0.288508 0.746027 0.443612 0.116 Uiso 1 1 calc R U
H50 H 0.312299 0.818745 0.401522 0.116 Uiso 1 1 calc R U
C33 C 0.1526(5) 0.7249(5) 0.3690(4) 0.073(3) Uani 1 1 d . .
H54 H 0.135839 0.781184 0.357556 0.109 Uiso 1 1 calc R U
H55 H 0.133003 0.716880 0.406981 0.109 Uiso 1 1 calc R U
H53 H 0.117857 0.685154 0.345871 0.109 Uiso 1 1 calc R U
C34 C 0.2889(6) 0.6181(5) 0.3696(3) 0.068(2) Uani 1 1 d . .
H57 H 0.256760 0.587255 0.340257 0.103 Uiso 1 1 calc R U
H58 H 0.264559 0.598438 0.404824 0.103 Uiso 1 1 calc R U
H56 H 0.360295 0.609671 0.367596 0.103 Uiso 1 1 calc R U
C35 C 0.5554(4) 0.6354(4) 0.1310(2) 0.0303(15) Uani 1 1 d . .
C36 C 0.6082(5) 0.7164(4) 0.1183(3) 0.0441(17) Uani 1 1 d . .
H60 H 0.625919 0.717851 0.079612 0.066 Uiso 1 1 calc R U
H62 H 0.667990 0.720505 0.140422 0.066 Uiso 1 1 calc R U
H61 H 0.564562 0.762923 0.126608 0.066 Uiso 1 1 calc R U
C37 C 0.4572(5) 0.6307(4) 0.1016(2) 0.0393(16) Uani 1 1 d . .
H65 H 0.467954 0.635531 0.062331 0.059 Uiso 1 1 calc R U
H64 H 0.414689 0.675780 0.114012 0.059 Uiso 1 1 calc R U
H63 H 0.425709 0.577625 0.109655 0.059 Uiso 1 1 calc R U
C38 C 0.6196(5) 0.5642(4) 0.1117(2) 0.0426(17) Uani 1 1 d . .
H66 H 0.587325 0.511691 0.120402 0.064 Uiso 1 1 calc R U
H67 H 0.683634 0.566740 0.129916 0.064 Uiso 1 1 calc R U
H68 H 0.629065 0.568176 0.072202 0.064 Uiso 1 1 calc R U
C39 C 0.5631(4) 0.4915(4) 0.4360(2) 0.0304(14) Uani 1 1 d . .
H74 H 0.545142 0.549338 0.425761 0.036 Uiso 1 1 calc R U
C40 C 0.4657(4) 0.4447(4) 0.4386(2) 0.0417(17) Uani 1 1 d . .
H71 H 0.434567 0.445137 0.402590 0.063 Uiso 1 1 calc R U
H72 H 0.422055 0.471369 0.465000 0.063 Uiso 1 1 calc R U
H73 H 0.478005 0.387547 0.449752 0.063 Uiso 1 1 calc R U
C41 C 0.6188(5) 0.4989(4) 0.4907(2) 0.0386(16) Uani 1 1 d . .
C42 C 0.7134(5) 0.5476(5) 0.4829(3) 0.0484(19) Uani 1 1 d . .
H75 H 0.758190 0.516584 0.459227 0.073 Uiso 1 1 calc R U
H76 H 0.744806 0.556648 0.518300 0.073 Uiso 1 1 calc R U
H77 H 0.698271 0.601018 0.466102 0.073 Uiso 1 1 calc R U
C43 C 0.5531(6) 0.5482(5) 0.5303(3) 0.058(2) Uani 1 1 d . .
H78 H 0.588980 0.558011 0.564265 0.087 Uiso 1 1 calc R U
H80 H 0.493096 0.516737 0.537961 0.087 Uiso 1 1 calc R U
H79 H 0.535498 0.601275 0.513724 0.087 Uiso 1 1 calc R U
C44 C 0.6423(5) 0.4158(4) 0.5173(2) 0.0481(18) Uani 1 1 d . .
H81 H 0.688934 0.385287 0.494449 0.072 Uiso 1 1 calc R U
H83 H 0.581519 0.383658 0.521178 0.072 Uiso 1 1 calc R U
H82 H 0.671353 0.425102 0.553259 0.072 Uiso 1 1 calc R U
C45 C 0.9693(8) 0.9933(6) 0.0408(3) 0.081(3) Uani 1 1 d . .
H86 H 0.965896 1.004600 0.001670 0.121 Uiso 1 1 calc R U
H91 H 1.031859 0.966023 0.049267 0.121 Uiso 1 1 calc R U
H84 H 0.965013 1.045424 0.060979 0.121 Uiso 1 1 calc R U
C46 C 0.8876(7) 0.9396(7) 0.0565(4) 0.080(3) Uani 1 1 d . .
C47 C 0.8196(7) 0.8562(7) 0.1275(4) 0.089(3) Uani 1 1 d . .
H89 H 0.752547 0.878614 0.121999 0.107 Uiso 1 1 calc R U
H90 H 0.825309 0.803711 0.107148 0.107 Uiso 1 1 calc R U
C48 C 0.8378(6) 0.8423(6) 0.1852(4) 0.079(3) Uani 1 1 d . .
H87 H 0.904972 0.821689 0.190263 0.119 Uiso 1 1 calc R U
H88 H 0.790761 0.801488 0.199095 0.119 Uiso 1 1 calc R U
H85 H 0.829711 0.894294 0.205112 0.119 Uiso 1 1 calc R U

loop_
_atom_site_aniso_label
_atom_site_aniso_U_11
_atom_site_aniso_U_22
_atom_site_aniso_U_33
_atom_site_aniso_U_23
_atom_site_aniso_U_13
_atom_site_aniso_U_12
O1 0.037(2) 0.019(2) 0.038(2) -0.0001(18) -0.006(2) 0.005(2)
O2 0.036(3) 0.026(2) 0.046(3) 0.0033(19) -0.011(2) -0.003(2)
O3 0.054(3) 0.028(2) 0.027(2) 0.0043(19) -0.003(2) 0.011(2)
O4 0.043(3) 0.027(3) 0.046(3) -0.003(2) 0.002(2) 0.004(2)
O5 0.064(3) 0.031(3) 0.055(3) 0.003(2) -0.006(2) -0.004(2)
O6 0.040(3) 0.027(2) 0.041(2) 0.010(2) -0.004(2) -0.004(2)
O7 0.042(2) 0.021(2) 0.026(2) 0.0018(17) 0.0011(18) 0.003(2)
O8 0.104(6) 0.307(13) 0.078(5) -0.021(7) -0.024(5) -0.061(8)
O9 0.059(3) 0.090(4) 0.064(4) 0.006(3) -0.008(3) -0.008(3)
N1 0.026(3) 0.019(3) 0.022(2) 0.002(2) 0.002(2) 0.004(2)
N2 0.027(3) 0.027(3) 0.024(2) 0.006(2) -0.003(2) 0.000(2)
N3 0.031(3) 0.023(3) 0.024(2) 0.005(2) 0.002(2) 0.001(2)
N4 0.031(3) 0.023(3) 0.029(3) -0.001(2) 0.003(2) 0.002(2)
N5 0.042(3) 0.022(3) 0.033(3) 0.000(2) -0.004(2) -0.001(2)
C1 0.046(4) 0.051(4) 0.050(4) -0.004(4) 0.001(3) 0.011(4)
C2 0.039(4) 0.024(3) 0.036(4) 0.001(3) -0.006(3) 0.009(3)
C3 0.042(4) 0.019(3) 0.019(3) 0.003(2) -0.004(3) -0.003(3)
C4 0.038(4) 0.019(3) 0.024(3) 0.003(2) 0.001(3) -0.002(3)
C5 0.021(3) 0.027(4) 0.024(3) 0.000(3) -0.002(2) 0.000(3)
C6 0.026(3) 0.020(3) 0.024(3) 0.001(2) -0.002(2) 0.002(3)
C7 0.032(3) 0.025(3) 0.020(3) 0.001(3) 0.002(3) 0.000(3)
C8 0.032(4) 0.025(3) 0.024(3) 0.003(3) -0.002(3) 0.000(3)
C9 0.031(3) 0.024(3) 0.029(3) 0.001(3) -0.007(3) 0.000(3)
C10 0.036(3) 0.020(3) 0.025(3) 0.000(2) 0.000(3) -0.001(3)
C11 0.037(4) 0.028(4) 0.023(3) 0.000(3) 0.000(3) 0.007(3)
C12 0.038(4) 0.023(3) 0.029(3) 0.001(3) -0.004(3) -0.002(3)
C13 0.049(4) 0.030(4) 0.039(4) -0.003(3) -0.011(3) -0.004(3)
C14 0.043(4) 0.037(4) 0.049(4) 0.006(3) -0.014(3) -0.005(3)
C15 0.051(5) 0.073(6) 0.070(5) 0.006(4) -0.008(4) -0.002(4)
C16 0.047(4) 0.029(4) 0.088(6) 0.000(4) -0.010(4) 0.012(3)
C17 0.070(5) 0.051(4) 0.035(4) 0.008(3) -0.015(4) 0.016(4)
C18 0.025(3) 0.026(3) 0.031(3) 0.002(3) -0.001(3) 0.000(3)
C19 0.036(4) 0.041(4) 0.033(3) 0.001(3) -0.005(3) -0.004(3)
C20 0.028(3) 0.047(4) 0.036(4) 0.002(3) 0.004(3) 0.001(3)
C21 0.045(4) 0.086(6) 0.034(4) 0.002(4) 0.004(3) 0.009(4)
C22 0.030(4) 0.062(5) 0.059(4) -0.001(4) 0.009(3) -0.003(4)
C23 0.043(4) 0.048(4) 0.058(4) -0.009(4) 0.012(3) 0.009(3)
C24 0.040(4) 0.025(4) 0.044(4) -0.002(3) 0.001(3) 0.007(3)
C25 0.045(4) 0.032(4) 0.036(4) 0.004(3) 0.009(3) 0.003(3)
C26 0.063(5) 0.078(6) 0.035(4) -0.005(4) -0.004(4) 0.004(4)
C27 0.075(6) 0.084(6) 0.065(5) -0.003(5) -0.030(5) -0.001(5)
C28 0.062(5) 0.033(4) 0.118(7) -0.005(4) -0.035(5) 0.007(4)
C29 0.035(4) 0.030(3) 0.039(4) -0.001(3) 0.000(3) 0.008(3)
C30 0.037(4) 0.048(4) 0.052(4) -0.001(3) -0.009(3) -0.001(3)
C31 0.046(4) 0.051(5) 0.043(4) -0.001(3) 0.010(3) -0.003(4)
C32 0.083(6) 0.110(7) 0.038(4) -0.014(5) 0.015(4) -0.024(6)
C33 0.049(5) 0.087(6) 0.082(6) -0.007(5) 0.031(4) -0.009(5)
C34 0.078(6) 0.063(6) 0.064(5) 0.027(4) 0.023(4) -0.004(4)
C35 0.037(4) 0.031(3) 0.022(3) 0.003(3) -0.002(3) 0.000(3)
C36 0.054(4) 0.048(4) 0.030(3) 0.012(3) 0.000(3) -0.008(4)
C37 0.047(4) 0.043(4) 0.028(3) -0.001(3) -0.005(3) 0.000(3)
C38 0.051(4) 0.051(4) 0.026(3) -0.001(3) 0.003(3) 0.010(4)
C39 0.032(4) 0.036(3) 0.024(3) 0.004(3) 0.008(3) 0.004(3)
C40 0.031(4) 0.060(4) 0.034(3) 0.010(3) 0.004(3) -0.001(3)
C41 0.045(4) 0.042(4) 0.029(3) -0.003(3) 0.007(3) 0.004(3)
C42 0.054(5) 0.052(5) 0.039(4) -0.014(3) -0.001(3) -0.015(4)
C43 0.067(5) 0.073(5) 0.034(4) -0.012(4) 0.007(4) 0.008(4)
C44 0.051(4) 0.061(5) 0.032(4) 0.006(3) -0.008(3) -0.004(4)
C45 0.107(8) 0.083(6) 0.052(5) 0.012(5) -0.006(5) 0.002(6)
C46 0.067(6) 0.125(8) 0.047(5) -0.011(5) -0.006(5) -0.008(6)
C47 0.051(6) 0.122(9) 0.094(7) -0.003(6) 0.004(5) -0.028(6)
C48 0.053(5) 0.089(7) 0.095(7) 0.016(5) 0.002(5) -0.015(5)

loop_
_atom_type_symbol
_atom_type_description
_atom_type_scat_dispersion_real
_atom_type_scat_dispersion_imag
_atom_type_scat_source
C C 0.0033 0.0016 'International Tables Vol C Tables 4.2.6.8 and 6.1.1.4'
H H 0.0000 0.0000 'International Tables Vol C Tables 4.2.6.8 and 6.1.1.4'
N N 0.0061 0.0033 'International Tables Vol C Tables 4.2.6.8 and 6.1.1.4'
O O 0.0106 0.0060 'International Tables Vol C Tables 4.2.6.8 and 6.1.1.4'

loop_
_geom_angle_atom_site_label_1
_geom_angle_atom_site_label_2
_geom_angle_atom_site_label_3
_geom_angle
C3 O1 C2 121.0(5)
C46 O9 C47 117.2(7)
C5 N1 C4 121.2(4)
C5 N1 C39 118.1(4)
C4 N1 C39 120.0(4)
C7 N2 C6 119.6(5)
C7 N2 C18 118.9(5)
C6 N2 C18 119.2(4)
C9 N3 C8 119.2(4)
C9 N3 C35 120.0(4)
C8 N3 C35 120.3(4)
C11 N4 C10 118.5(5)
C11 N4 C29 119.7(5)
C10 N4 C29 120.8(5)
C24 N5 C12 120.0(5)
C24 N5 C13 120.0(5)
C12 N5 C13 119.1(5)
C2 C1 H9 109.5
C2 C1 H10 109.5
H9 C1 H10 109.5
C2 C1 H1 109.5
H9 C1 H1 109.5
H10 C1 H1 109.5
O1 C2 C17 108.6(5)
O1 C2 C16 103.0(5)
C17 C2 C16 110.6(5)
O1 C2 C1 110.5(5)
C17 C2 C1 112.7(6)
C16 C2 C1 111.0(6)
O2 C3 O1 126.4(6)
O2 C3 C4 125.2(5)
O1 C3 C4 108.4(5)
N1 C4 C3 115.0(5)
N1 C4 H11 108.5
C3 C4 H11 108.5
N1 C4 H12 108.5
C3 C4 H12 108.5
H11 C4 H12 107.5
O7 C5 N1 122.4(5)
O7 C5 C6 120.1(5)
N1 C5 C6 117.5(5)
N2 C6 C5 110.9(4)
N2 C6 H13 109.5
C5 C6 H13 109.5
N2 C6 H70 109.5
C5 C6 H70 109.5
H13 C6 H70 108.1
O6 C7 N2 122.0(5)
O6 C7 C8 120.7(5)
N2 C7 C8 117.1(5)
N3 C8 C7 111.3(5)
N3 C8 H27 109.4
C7 C8 H27 109.4
N3 C8 H69 109.4
C7 C8 H69 109.4
H27 C8 H69 108.0
O3 C9 N3 123.3(5)
O3 C9 C10 118.3(5)
N3 C9 C10 118.3(5)
N4 C10 C9 111.4(4)
N4 C10 H28 109.3
C9 C10 H28 109.3
N4 C10 H29 109.3
C9 C10 H29 109.3
H28 C10 H29 108.0
O4 C11 N4 122.7(5)
O4 C11 C12 120.9(5)
N4 C11 C12 116.4(5)
N5 C12 C11 113.6(5)
N5 C12 H30 108.8
C11 C12 H30 108.8
N5 C12 H31 108.8
C11 C12 H31 108.8
H30 C12 H31 107.7
N5 C13 C26 110.7(5)
N5 C13 C14 112.3(5)
C26 C13 C14 114.1(5)
N5 C13 H46 106.4
C26 C13 H46 106.4
C14 C13 H46 106.4
C28 C14 C15 110.7(7)
C28 C14 C13 114.6(6)
C15 C14 C13 109.1(5)
C28 C14 C27 107.8(6)
C15 C14 C27 106.3(6)
C13 C14 C27 107.9(6)
C14 C15 H45 109.5
C14 C15 H2 109.5
H45 C15 H2 109.5
C14 C15 H44 109.5
H45 C15 H44 109.5
H2 C15 H44 109.5
C2 C16 H3 109.5
C2 C16 H4 109.5
H3 C16 H4 109.5
C2 C16 H5 109.5
H3 C16 H5 109.5
H4 C16 H5 109.5
C2 C17 H6 109.5
C2 C17 H7 109.5
H6 C17 H7 109.5
C2 C17 H8 109.5
H6 C17 H8 109.5
H7 C17 H8 109.5
N2 C18 C19 112.4(4)
N2 C18 C20 111.6(4)
C19 C18 C20 114.7(5)
N2 C18 H26 105.8
C19 C18 H26 105.8
C20 C18 H26 105.8
C18 C19 H14 109.5
C18 C19 H16 109.5
H14 C19 H16 109.5
C18 C19 H15 109.5
H14 C19 H15 109.5
H16 C19 H15 109.5
C23 C20 C22 109.6(5)
C23 C20 C21 108.6(6)
C22 C20 C21 108.2(5)
C23 C20 C18 112.3(5)
C22 C20 C18 108.7(5)
C21 C20 C18 109.3(5)
C20 C21 H17 109.5
C20 C21 H18 109.5
H17 C21 H18 109.5
C20 C21 H19 109.5
H17 C21 H19 109.5
H18 C21 H19 109.5
C20 C22 H22 109.5
C20 C22 H21 109.5
H22 C22 H21 109.5
C20 C22 H20 109.5
H22 C22 H20 109.5
H21 C22 H20 109.5
C20 C23 H25 109.5
C20 C23 H23 109.5
H25 C23 H23 109.5
C20 C23 H24 109.5
H25 C23 H24 109.5
H23 C23 H24 109.5
O5 C24 N5 122.5(6)
O5 C24 C25 119.5(6)
N5 C24 C25 118.0(5)
C24 C25 H34 109.5
C24 C25 H33 109.5
H34 C25 H33 109.5
C24 C25 H32 109.5
H34 C25 H32 109.5
H33 C25 H32 109.5
C13 C26 H35 109.5
C13 C26 H37 109.5
H35 C26 H37 109.5
C13 C26 H36 109.5
H35 C26 H36 109.5
H37 C26 H36 109.5
C14 C27 H40 109.5
C14 C27 H39 109.5
H40 C27 H39 109.5
C14 C27 H38 109.5
H40 C27 H38 109.5
H39 C27 H38 109.5
C14 C28 H41 109.5
C14 C28 H43 109.5
H41 C28 H43 109.5
C14 C28 H42 109.5
H41 C28 H42 109.5
H43 C28 H42 109.5
N4 C29 C30 111.8(5)
N4 C29 C31 112.6(5)
C30 C29 C31 114.9(5)
N4 C29 H59 105.5
C30 C29 H59 105.5
C31 C29 H59 105.5
C29 C30 H47 109.5
C29 C30 H48 109.5
H47 C30 H48 109.5
C29 C30 H49 109.5
H47 C30 H49 109.5
H48 C30 H49 109.5
C32 C31 C29 109.2(6)
C32 C31 C33 109.3(6)
C29 C31 C33 108.6(6)
C32 C31 C34 109.0(7)
C29 C31 C34 111.5(5)
C33 C31 C34 109.2(6)
C31 C32 H51 109.5
C31 C32 H52 109.5
H51 C32 H52 109.5
C31 C32 H50 109.5
H51 C32 H50 109.5
H52 C32 H50 109.5
C31 C33 H54 109.5
C31 C33 H55 109.5
H54 C33 H55 109.5
C31 C33 H53 109.5
H54 C33 H53 109.5
H55 C33 H53 109.5
C31 C34 H57 109.5
C31 C34 H58 109.5
H57 C34 H58 109.5
C31 C34 H56 109.5
H57 C34 H56 109.5
H58 C34 H56 109.5
N3 C35 C37 108.2(5)
N3 C35 C38 110.2(4)
C37 C35 C38 108.5(5)
N3 C35 C36 110.3(5)
C37 C35 C36 111.0(5)
C38 C35 C36 108.6(5)
C35 C36 H60 109.5
C35 C36 H62 109.5
H60 C36 H62 109.5
C35 C36 H61 109.5
H60 C36 H61 109.5
H62 C36 H61 109.5
C35 C37 H65 109.5
C35 C37 H64 109.5
H65 C37 H64 109.5
C35 C37 H63 109.5
H65 C37 H63 109.5
H64 C37 H63 109.5
C35 C38 H66 109.5
C35 C38 H67 109.5
H66 C38 H67 109.5
C35 C38 H68 109.5
H66 C38 H68 109.5
H67 C38 H68 109.5
N1 C39 C40 110.5(5)
N1 C39 C41 114.0(5)
C40 C39 C41 115.3(5)
N1 C39 H74 105.3
C40 C39 H74 105.3
C41 C39 H74 105.3
C39 C40 H71 109.5
C39 C40 H72 109.5
H71 C40 H72 109.5
C39 C40 H73 109.5
H71 C40 H73 109.5
H72 C40 H73 109.5
C42 C41 C44 109.5(6)
C42 C41 C43 107.5(5)
C44 C41 C43 107.9(5)
C42 C41 C39 110.2(5)
C44 C41 C39 113.9(5)
C43 C41 C39 107.7(5)
C41 C42 H75 109.5
C41 C42 H76 109.5
H75 C42 H76 109.5
C41 C42 H77 109.5
H75 C42 H77 109.5
H76 C42 H77 109.5
C41 C43 H78 109.5
C41 C43 H80 109.5
H78 C43 H80 109.5
C41 C43 H79 109.5
H78 C43 H79 109.5
H80 C43 H79 109.5
C41 C44 H81 109.5
C41 C44 H83 109.5
H81 C44 H83 109.5
C41 C44 H82 109.5
H81 C44 H82 109.5
H83 C44 H82 109.5
C46 C45 H86 109.5
C46 C45 H91 109.5
H86 C45 H91 109.5
C46 C45 H84 109.5
H86 C45 H84 109.5
H91 C45 H84 109.5
O8 C46 O9 121.2(10)
O8 C46 C45 126.6(9)
O9 C46 C45 112.2(8)
C48 C47 O9 107.6(7)
C48 C47 H89 110.2
O9 C47 H89 110.2
C48 C47 H90 110.2
O9 C47 H90 110.2
H89 C47 H90 108.5
C47 C48 H87 109.5
C47 C48 H88 109.5
H87 C48 H88 109.5
C47 C48 H85 109.5
H87 C48 H85 109.5
H88 C48 H85 109.5

loop_
_geom_bond_atom_site_label_1
_geom_bond_atom_site_label_2
_geom_bond_distance
O1 C3 1.325(7)
O1 C2 1.484(7)
O2 C3 1.196(7)
O3 C9 1.235(6)
O4 C11 1.230(6)
O5 C24 1.239(7)
O6 C7 1.229(6)
O7 C5 1.225(6)
O8 C46 1.193(10)
O9 C46 1.327(10)
O9 C47 1.471(10)
N1 C5 1.359(7)
N1 C4 1.451(7)
N1 C39 1.484(7)
N2 C7 1.364(7)
N2 C6 1.459(7)
N2 C18 1.477(7)
N3 C9 1.345(7)
N3 C8 1.460(7)
N3 C35 1.509(7)
N4 C11 1.352(7)
N4 C10 1.450(7)
N4 C29 1.466(8)
N5 C24 1.352(7)
N5 C12 1.442(7)
N5 C13 1.488(8)
C1 C2 1.510(9)
C1 H9 0.9800
C1 H10 0.9800
C1 H1 0.9800
C2 C17 1.509(8)
C2 C16 1.509(8)
C3 C4 1.524(8)
C4 H11 0.9900
C4 H12 0.9900
C5 C6 1.534(7)
C6 H13 0.9900
C6 H70 0.9900
C7 C8 1.518(8)
C8 H27 0.9900
C8 H69 0.9900
C9 C10 1.536(8)
C10 H28 0.9900
C10 H29 0.9900
C11 C12 1.531(8)
C12 H30 0.9900
C12 H31 0.9900
C13 C26 1.520(10)
C13 C14 1.544(9)
C13 H46 1.0000
C14 C28 1.499(9)
C14 C15 1.508(10)
C14 C27 1.558(10)
C15 H45 0.9800
C15 H2 0.9800
C15 H44 0.9800
C16 H3 0.9800
C16 H4 0.9800
C16 H5 0.9800
C17 H6 0.9800
C17 H7 0.9800
C17 H8 0.9800
C18 C19 1.511(8)
C18 C20 1.552(8)
C18 H26 1.0000
C19 H14 0.9800
C19 H16 0.9800
C19 H15 0.9800
C20 C23 1.527(9)
C20 C22 1.528(9)
C20 C21 1.533(9)
C21 H17 0.9800
C21 H18 0.9800
C21 H19 0.9800
C22 H22 0.9800
C22 H21 0.9800
C22 H20 0.9800
C23 H25 0.9800
C23 H23 0.9800
C23 H24 0.9800
C24 C25 1.494(9)
C25 H34 0.9800
C25 H33 0.9800
C25 H32 0.9800
C26 H35 0.9800
C26 H37 0.9800
C26 H36 0.9800
C27 H40 0.9800
C27 H39 0.9800
C27 H38 0.9800
C28 H41 0.9800
C28 H43 0.9800
C28 H42 0.9800
C29 C30 1.535(8)
C29 C31 1.550(9)
C29 H59 1.0000
C30 H47 0.9800
C30 H48 0.9800
C30 H49 0.9800
C31 C32 1.527(10)
C31 C33 1.554(10)
C31 C34 1.555(10)
C32 H51 0.9800
C32 H52 0.9800
C32 H50 0.9800
C33 H54 0.9800
C33 H55 0.9800
C33 H53 0.9800
C34 H57 0.9800
C34 H58 0.9800
C34 H56 0.9800
C35 C37 1.518(8)
C35 C38 1.522(8)
C35 C36 1.527(8)
C36 H60 0.9800
C36 H62 0.9800
C36 H61 0.9800
C37 H65 0.9800
C37 H64 0.9800
C37 H63 0.9800
C38 H66 0.9800
C38 H67 0.9800
C38 H68 0.9800
C39 C40 1.526(8)
C39 C41 1.547(8)
C39 H74 1.0000
C40 H71 0.9800
C40 H72 0.9800
C40 H73 0.9800
C41 C42 1.520(9)
C41 C44 1.531(9)
C41 C43 1.543(9)
C42 H75 0.9800
C42 H76 0.9800
C42 H77 0.9800
C43 H78 0.9800
C43 H80 0.9800
C43 H79 0.9800
C44 H81 0.9800
C44 H83 0.9800
C44 H82 0.9800
C45 C46 1.463(12)
C45 H86 0.9800
C45 H91 0.9800
C45 H84 0.9800
C47 C48 1.457(12)
C47 H89 0.9900
C47 H90 0.9900
C48 H87 0.9800
C48 H88 0.9800
C48 H85 0.9800

loop_
_geom_torsion_atom_site_label_1
_geom_torsion_atom_site_label_2
_geom_torsion_atom_site_label_3
_geom_torsion_atom_site_label_4
_geom_torsion
C3 O1 C2 C17 63.3(6)
C3 O1 C2 C16 -179.4(5)
C3 O1 C2 C1 -60.8(6)
C2 O1 C3 O2 3.2(8)
C2 O1 C3 C4 -177.9(4)
C5 N1 C4 C3 81.0(6)
C39 N1 C4 C3 -108.7(5)
O2 C3 C4 N1 -6.2(8)
O1 C3 C4 N1 174.8(4)
C4 N1 C5 O7 174.4(5)
C39 N1 C5 O7 3.9(8)
C4 N1 C5 C6 -3.8(7)
C39 N1 C5 C6 -174.3(4)
C7 N2 C6 C5 -69.4(6)
C18 N2 C6 C5 93.0(5)
O7 C5 C6 N2 17.3(7)
N1 C5 C6 N2 -164.4(4)
C6 N2 C7 O6 159.5(5)
C18 N2 C7 O6 -3.0(8)
C6 N2 C7 C8 -24.9(7)
C18 N2 C7 C8 172.6(4)
C9 N3 C8 C7 -88.8(6)
C35 N3 C8 C7 83.0(6)
O6 C7 C8 N3 -1.4(7)
N2 C7 C8 N3 -177.0(5)
C8 N3 C9 O3 168.2(5)
C35 N3 C9 O3 -3.7(8)
C8 N3 C9 C10 -15.1(7)
C35 N3 C9 C10 173.1(5)
C11 N4 C10 C9 -66.9(6)
C29 N4 C10 C9 101.5(6)
O3 C9 C10 N4 -12.2(7)
N3 C9 C10 N4 170.8(5)
C10 N4 C11 O4 165.4(5)
C29 N4 C11 O4 -3.2(8)
C10 N4 C11 C12 -17.1(7)
C29 N4 C11 C12 174.4(5)
C24 N5 C12 C11 -75.2(7)
C13 N5 C12 C11 94.3(6)
O4 C11 C12 N5 2.0(8)
N4 C11 C12 N5 -175.6(5)
C24 N5 C13 C26 129.5(6)
C12 N5 C13 C26 -39.9(7)
C24 N5 C13 C14 -101.7(6)
C12 N5 C13 C14 88.9(6)
N5 C13 C14 C28 -61.6(8)
C26 C13 C14 C28 65.5(8)
N5 C13 C14 C15 63.2(7)
C26 C13 C14 C15 -169.8(6)
N5 C13 C14 C27 178.3(5)
C26 C13 C14 C27 -54.7(7)
C7 N2 C18 C19 125.5(5)
C6 N2 C18 C19 -37.1(7)
C7 N2 C18 C20 -104.1(6)
C6 N2 C18 C20 93.3(5)
N2 C18 C20 C23 -62.3(6)
C19 C18 C20 C23 66.9(7)
N2 C18 C20 C22 176.2(5)
C19 C18 C20 C22 -54.6(7)
N2 C18 C20 C21 58.4(6)
C19 C18 C20 C21 -172.4(5)
C12 N5 C24 O5 172.8(6)
C13 N5 C24 O5 3.5(9)
C12 N5 C24 C25 -8.5(8)
C13 N5 C24 C25 -177.8(5)
C11 N4 C29 C30 127.9(5)
C10 N4 C29 C30 -40.4(7)
C11 N4 C29 C31 -101.0(6)
C10 N4 C29 C31 90.7(6)
N4 C29 C31 C32 55.8(7)
C30 C29 C31 C32 -174.7(6)
N4 C29 C31 C33 174.9(5)
C30 C29 C31 C33 -55.6(7)
N4 C29 C31 C34 -64.7(7)
C30 C29 C31 C34 64.8(8)
C9 N3 C35 C37 -60.8(6)
C8 N3 C35 C37 127.4(5)
C9 N3 C35 C38 -179.3(5)
C8 N3 C35 C38 8.9(7)
C9 N3 C35 C36 60.8(7)
C8 N3 C35 C36 -111.0(6)
C5 N1 C39 C40 118.7(5)
C4 N1 C39 C40 -51.9(6)
C5 N1 C39 C41 -109.6(6)
C4 N1 C39 C41 79.8(6)
N1 C39 C41 C42 51.4(7)
C40 C39 C41 C42 -179.2(5)
N1 C39 C41 C44 -72.1(7)
C40 C39 C41 C44 57.3(7)
N1 C39 C41 C43 168.4(5)
C40 C39 C41 C43 -62.3(7)
C47 O9 C46 O8 3.5(15)
C47 O9 C46 C45 -175.4(8)
C46 O9 C47 C48 -177.3(8)
